data_7152043
loop_
_publ_author_name
'Iaroshenko, Viktor O.'
'Bunescu, Alina'
'Spannenberg, Anke'
'Supe, Linda'
'Milyutina, Maria'
'Langer, Peter'

_publ_section_title
;
 3-Methoxalylchromones - versatile reagents for the regioselective
 synthesis of functionalized 2,4'-dihydroxybenzophenones, potential
 UV-filters.
;
_journal_issue 21
_journal_name_full 'Organic &amp; biomolecular chemistry'
_journal_page_first 7554
_journal_page_last 7558
_journal_paper_doi 10.1039/c1ob05931a
_journal_volume 9
_journal_year 2011
_chemical_formula_sum 'C20 H19 Cl O7'
_chemical_formula_weight 406.80
_chemical_name_systematic
;
?
;
_space_group_IT_number 14
_symmetry_cell_setting monoclinic
_symmetry_space_group_name_Hall '-P 2yn'
_symmetry_space_group_name_H-M 'P 1 21/n 1'
_atom_sites_solution_hydrogens geom
_atom_sites_solution_primary direct
_atom_sites_solution_secondary difmap
_audit_creation_method SHELXL-97
_cell_angle_alpha 90.00
_cell_angle_beta 95.519(3)
_cell_angle_gamma 90.00
_cell_formula_units_Z 4
_cell_length_a 9.7224(3)
_cell_length_b 8.1879(2)
_cell_length_c 23.1457(8)
_cell_measurement_reflns_used 6857
_cell_measurement_temperature 150(2)
_cell_measurement_theta_max 28.37
_cell_measurement_theta_min 1.74
_cell_volume 1834.00(10)
_computing_cell_refinement X-AREA
_computing_data_collection 'X-AREA (Stoe & Cie, 2005)'
_computing_data_reduction X-AREA
_computing_structure_refinement 'SHELXL-97 (Sheldrick, 2008)'
_computing_structure_solution 'SHELXS-97 (Sheldrick, 2008)'
_diffrn_ambient_temperature 150(2)
_diffrn_measured_fraction_theta_full 0.999
_diffrn_measured_fraction_theta_max 0.999
_diffrn_measurement_device_type 'STOE IPDS II'
_diffrn_measurement_method \w
_diffrn_radiation_monochromator graphite
_diffrn_radiation_source 'fine-focus sealed tube'
_diffrn_radiation_type MoK\a
_diffrn_radiation_wavelength 0.71073
_diffrn_reflns_av_R_equivalents 0.0336
_diffrn_reflns_av_sigmaI/netI 0.0281
_diffrn_reflns_limit_h_max 12
_diffrn_reflns_limit_h_min -12
_diffrn_reflns_limit_k_max 10
_diffrn_reflns_limit_k_min -10
_diffrn_reflns_limit_l_max 30
_diffrn_reflns_limit_l_min -30
_diffrn_reflns_number 30879
_diffrn_reflns_theta_full 27.91
_diffrn_reflns_theta_max 27.91
_diffrn_reflns_theta_min 1.77
_exptl_absorpt_coefficient_mu 0.250
_exptl_absorpt_correction_T_max 0.9655
_exptl_absorpt_correction_T_min 0.8322
_exptl_absorpt_correction_type numerical
_exptl_absorpt_process_details 'X-SHAPE and X-RED32 (Stoe & Cie, 2005)'
_exptl_crystal_colour 'light yellow'
_exptl_crystal_density_diffrn 1.473
_exptl_crystal_density_method 'not measured'
_exptl_crystal_description prism
_exptl_crystal_F_000 848
_exptl_crystal_size_max 0.30
_exptl_crystal_size_mid 0.25
_exptl_crystal_size_min 0.22
_refine_diff_density_max 0.272
_refine_diff_density_min -0.373
_refine_diff_density_rms 0.037
_refine_ls_extinction_method none
_refine_ls_goodness_of_fit_ref 0.968
_refine_ls_hydrogen_treatment mixed
_refine_ls_matrix_type full
_refine_ls_number_parameters 263
_refine_ls_number_reflns 4380
_refine_ls_number_restraints 0
_refine_ls_restrained_S_all 0.968
_refine_ls_R_factor_all 0.0446
_refine_ls_R_factor_gt 0.0303
_refine_ls_shift/su_max 0.001
_refine_ls_shift/su_mean 0.000
_refine_ls_structure_factor_coef Fsqd
_refine_ls_weighting_details 'calc w=1/[\s^2^(Fo^2^)+(0.0438P)^2^+0.0000P] where P=(Fo^2^+2Fc^2^)/3'
_refine_ls_weighting_scheme calc
_refine_ls_wR_factor_gt 0.0720
_refine_ls_wR_factor_ref 0.0743
_reflns_number_gt 3277
_reflns_number_total 4380
_reflns_threshold_expression >2sigma(I)
_cod_data_source_file c1ob05931a.txt
_cod_data_source_block ks1245
_cod_original_sg_symbol_H-M P2(1)/n
_cod_database_code 7152043

loop_
_symmetry_equiv_pos_as_xyz
'x, y, z'
'-x+1/2, y+1/2, -z+1/2'
'-x, -y, -z'
'x-1/2, -y-1/2, z-1/2'

loop_
_atom_site_label
_atom_site_type_symbol
_atom_site_fract_x
_atom_site_fract_y
_atom_site_fract_z
_atom_site_U_iso_or_equiv
_atom_site_adp_type
_atom_site_occupancy
_atom_site_symmetry_multiplicity
_atom_site_calc_flag
_atom_site_refinement_flags
C1 C 0.76816(12) 0.25564(15) 0.38823(5) 0.0241(2) Uani 1 1 d .
C2 C 0.86717(13) 0.19611(16) 0.43042(5) 0.0286(3) Uani 1 1 d .
H2 H 0.8601 0.2194 0.4702 0.034 Uiso 1 1 calc R
C3 C 0.97539(13) 0.10347(16) 0.41442(6) 0.0291(3) Uani 1 1 d .
H3 H 1.0418 0.0618 0.4435 0.035 Uiso 1 1 calc R
C4 C 0.98911(12) 0.06993(15) 0.35624(6) 0.0266(3) Uani 1 1 d .
H4 H 1.0651 0.0074 0.3456 0.032 Uiso 1 1 calc R
C5 C 0.89153(12) 0.12827(14) 0.31435(5) 0.0234(2) Uani 1 1 d .
H5 H 0.9005 0.1049 0.2747 0.028 Uiso 1 1 calc R
C6 C 0.77861(12) 0.22195(14) 0.32905(5) 0.0213(2) Uani 1 1 d .
C7 C 0.66765(12) 0.27449(14) 0.28576(5) 0.0221(2) Uani 1 1 d .
C8 C 0.66967(12) 0.23368(14) 0.22297(5) 0.0219(2) Uani 1 1 d .
C9 C 0.55434(12) 0.16133(14) 0.19344(5) 0.0208(2) Uani 1 1 d .
C10 C 0.54900(12) 0.13643(14) 0.13308(5) 0.0220(2) Uani 1 1 d .
C11 C 0.65658(13) 0.19864(14) 0.10284(5) 0.0237(2) Uani 1 1 d .
C12 C 0.77209(12) 0.27518(14) 0.13239(5) 0.0230(2) Uani 1 1 d .
C13 C 0.77807(12) 0.28788(14) 0.19202(5) 0.0227(2) Uani 1 1 d .
H13 H 0.8577 0.3346 0.2126 0.027 Uiso 1 1 calc R
C14 C 0.43648(12) 0.11439(14) 0.22741(5) 0.0223(2) Uani 1 1 d .
C15 C 0.20181(13) 0.15484(18) 0.23810(7) 0.0359(3) Uani 1 1 d .
H15A H 0.1755 0.0424 0.2275 0.054 Uiso 1 1 calc R
H15B H 0.1258 0.2288 0.2252 0.054 Uiso 1 1 calc R
H15C H 0.2217 0.1628 0.2803 0.054 Uiso 1 1 calc R
C16 C 0.43573(12) 0.04657(14) 0.09977(5) 0.0234(2) Uani 1 1 d .
C17 C 0.24731(13) -0.13329(16) 0.10103(6) 0.0320(3) Uani 1 1 d .
H17A H 0.1806 -0.0545 0.0829 0.048 Uiso 1 1 calc R
H17B H 0.2022 -0.2018 0.1283 0.048 Uiso 1 1 calc R
H17C H 0.2818 -0.2022 0.0710 0.048 Uiso 1 1 calc R
C18 C 0.88302(13) 0.34492(15) 0.09860(5) 0.0255(2) Uani 1 1 d .
H18A H 0.9406 0.4212 0.1238 0.031 Uiso 1 1 calc R
H18B H 0.8392 0.4080 0.0653 0.031 Uiso 1 1 calc R
C19 C 0.97583(13) 0.21332(16) 0.07611(6) 0.0288(3) Uani 1 1 d .
H19A H 1.0311 0.1625 0.1095 0.035 Uiso 1 1 calc R
H19B H 0.9170 0.1272 0.0565 0.035 Uiso 1 1 calc R
C20 C 1.07235(14) 0.27798(17) 0.03433(6) 0.0324(3) Uani 1 1 d .
H20A H 1.0176 0.3288 0.0008 0.039 Uiso 1 1 calc R
H20B H 1.1253 0.1861 0.0196 0.039 Uiso 1 1 calc R
O1 O 0.66227(10) 0.34201(12) 0.40624(4) 0.0328(2) Uani 1 1 d .
O2 O 0.56691(9) 0.35216(11) 0.30020(4) 0.0297(2) Uani 1 1 d .
O3 O 0.44564(9) 0.01574(11) 0.26599(4) 0.0306(2) Uani 1 1 d .
O4 O 0.32344(8) 0.19975(10) 0.21045(4) 0.02651(19) Uani 1 1 d .
O5 O 0.41410(10) 0.05336(12) 0.04715(4) 0.0321(2) Uani 1 1 d .
O6 O 0.36167(9) -0.04664(11) 0.13185(4) 0.0281(2) Uani 1 1 d .
O7 O 0.65623(10) 0.18862(12) 0.04499(4) 0.0309(2) Uani 1 1 d .
Cl1 Cl 1.19038(4) 0.42576(5) 0.067964(19) 0.05002(12) Uani 1 1 d .
H1 H 0.6091(19) 0.360(2) 0.3744(9) 0.052(5) Uiso 1 1 d .
H7 H 0.580(2) 0.139(2) 0.0306(9) 0.063(6) Uiso 1 1 d .

loop_
_atom_site_aniso_label
_atom_site_aniso_U_11
_atom_site_aniso_U_22
_atom_site_aniso_U_33
_atom_site_aniso_U_23
_atom_site_aniso_U_13
_atom_site_aniso_U_12
C1 0.0252(6) 0.0247(6) 0.0230(6) -0.0019(5) 0.0051(5) -0.0025(5)
C2 0.0296(6) 0.0355(7) 0.0205(6) -0.0015(5) 0.0010(5) -0.0036(5)
C3 0.0251(6) 0.0341(7) 0.0271(6) 0.0041(5) -0.0019(5) -0.0027(5)
C4 0.0209(6) 0.0282(6) 0.0309(6) 0.0009(5) 0.0029(5) -0.0004(5)
C5 0.0243(6) 0.0238(6) 0.0227(6) -0.0022(5) 0.0045(5) -0.0026(4)
C6 0.0221(6) 0.0206(5) 0.0212(6) -0.0008(4) 0.0022(4) -0.0034(4)
C7 0.0223(6) 0.0219(5) 0.0225(6) -0.0012(4) 0.0043(5) -0.0026(4)
C8 0.0229(6) 0.0220(6) 0.0208(6) -0.0001(4) 0.0027(5) 0.0025(4)
C9 0.0209(5) 0.0204(5) 0.0213(6) 0.0012(4) 0.0023(4) 0.0021(4)
C10 0.0224(6) 0.0218(5) 0.0218(6) -0.0006(4) 0.0020(4) 0.0005(4)
C11 0.0273(6) 0.0248(6) 0.0192(6) -0.0011(5) 0.0033(5) 0.0013(5)
C12 0.0232(6) 0.0219(5) 0.0242(6) -0.0007(5) 0.0048(5) 0.0005(4)
C13 0.0204(6) 0.0241(6) 0.0235(6) -0.0021(5) 0.0022(4) 0.0000(4)
C14 0.0227(6) 0.0230(6) 0.0211(6) -0.0016(5) 0.0020(5) -0.0005(4)
C15 0.0215(6) 0.0405(7) 0.0469(8) -0.0038(6) 0.0098(6) -0.0015(5)
C16 0.0220(5) 0.0245(6) 0.0238(6) -0.0017(5) 0.0028(5) 0.0014(4)
C17 0.0262(6) 0.0311(7) 0.0377(7) -0.0039(5) -0.0016(6) -0.0062(5)
C18 0.0271(6) 0.0251(6) 0.0252(6) -0.0011(5) 0.0070(5) -0.0020(5)
C19 0.0288(6) 0.0277(6) 0.0314(7) 0.0002(5) 0.0101(5) -0.0019(5)
C20 0.0318(7) 0.0364(7) 0.0304(7) -0.0034(6) 0.0100(5) -0.0033(6)
O1 0.0349(5) 0.0414(5) 0.0225(5) -0.0042(4) 0.0056(4) 0.0104(4)
O2 0.0281(5) 0.0362(5) 0.0253(4) -0.0026(4) 0.0044(4) 0.0080(4)
O3 0.0285(5) 0.0346(5) 0.0290(5) 0.0099(4) 0.0044(4) -0.0004(4)
O4 0.0204(4) 0.0288(4) 0.0307(5) 0.0015(4) 0.0043(3) 0.0028(3)
O5 0.0334(5) 0.0407(5) 0.0214(4) -0.0013(4) -0.0017(4) -0.0070(4)
O6 0.0285(4) 0.0297(5) 0.0258(4) -0.0011(4) 0.0011(4) -0.0080(4)
O7 0.0330(5) 0.0416(5) 0.0184(4) -0.0029(4) 0.0042(4) -0.0086(4)
Cl1 0.03372(19) 0.0600(3) 0.0583(2) -0.01400(19) 0.01490(17) -0.01998(17)

loop_
_atom_type_symbol
_atom_type_description
_atom_type_scat_dispersion_real
_atom_type_scat_dispersion_imag
_atom_type_scat_source
C C 0.0033 0.0016 'International Tables Vol C Tables 4.2.6.8 and 6.1.1.4'
H H 0.0000 0.0000 'International Tables Vol C Tables 4.2.6.8 and 6.1.1.4'
O O 0.0106 0.0060 'International Tables Vol C Tables 4.2.6.8 and 6.1.1.4'
Cl Cl 0.1484 0.1585 'International Tables Vol C Tables 4.2.6.8 and 6.1.1.4'

loop_
_geom_angle_atom_site_label_1
_geom_angle_atom_site_label_2
_geom_angle_atom_site_label_3
_geom_angle
O1 C1 C2 117.66(11)
O1 C1 C6 122.10(11)
C2 C1 C6 120.22(11)
C3 C2 C1 119.96(12)
C2 C3 C4 121.02(12)
C5 C4 C3 119.29(12)
C4 C5 C6 121.34(11)
C5 C6 C1 118.17(11)
C5 C6 C7 122.34(11)
C1 C6 C7 119.33(11)
O2 C7 C6 121.00(11)
O2 C7 C8 117.49(10)
C6 C7 C8 121.49(10)
C9 C8 C13 119.64(11)
C9 C8 C7 119.27(10)
C13 C8 C7 120.49(10)
C8 C9 C10 120.08(11)
C8 C9 C14 118.20(10)
C10 C9 C14 121.71(10)
C9 C10 C11 118.84(10)
C9 C10 C16 122.96(10)
C11 C10 C16 118.19(10)
O7 C11 C12 116.00(11)
O7 C11 C10 122.90(11)
C12 C11 C10 121.09(11)
C13 C12 C11 118.38(11)
C13 C12 C18 121.88(11)
C11 C12 C18 119.71(11)
C12 C13 C8 121.72(11)
O3 C14 O4 124.98(11)
O3 C14 C9 123.78(11)
O4 C14 C9 111.21(10)
O5 C16 O6 122.42(11)
O5 C16 C10 123.19(11)
O6 C16 C10 114.35(10)
C12 C18 C19 112.69(10)
C20 C19 C18 113.28(11)
C19 C20 Cl1 111.75(9)
C14 O4 C15 115.08(10)
C16 O6 C17 116.06(10)

loop_
_geom_bond_atom_site_label_1
_geom_bond_atom_site_label_2
_geom_bond_distance
C1 O1 1.3476(15)
C1 C2 1.3916(17)
C1 C6 1.4105(16)
C2 C3 1.3764(19)
C3 C4 1.3932(18)
C4 C5 1.3752(17)
C5 C6 1.4076(17)
C6 C7 1.4646(16)
C7 O2 1.2403(14)
C7 C8 1.4932(16)
C8 C9 1.3885(16)
C8 C13 1.4022(17)
C9 C10 1.4080(16)
C9 C14 1.5008(16)
C10 C11 1.4086(17)
C10 C16 1.4781(16)
C11 O7 1.3412(14)
C11 C12 1.4050(17)
C12 C13 1.3797(17)
C12 C18 1.5045(17)
C14 O3 1.2009(14)
C14 O4 1.3295(14)
C15 O4 1.4453(15)
C16 O5 1.2173(15)
C16 O6 1.3247(15)
C17 O6 1.4477(15)
C18 C19 1.5285(17)
C19 C20 1.5068(18)
C20 Cl1 1.7931(14)
